data_2224108
loop_
_publ_author_name
'Viljoen, J. Augustinus'
'Visser, Hendrik G.'
'Roodt, Andreas'
'Steyn, Maryke'

_publ_section_title
;
 Tetrakis(quinolin-8-olato-\k^2^<i>N</i>,<i>O</i>)hafnium(IV) toluene
 disolvate
;
_journal_coeditor_code BG2301
_journal_issue 12
_journal_name_full 'Acta Crystallographica Section E'
_journal_page_first m1514
_journal_page_last m1515
_journal_paper_doi 10.1107/S1600536809043244
_journal_volume 65
_journal_year 2009
_chemical_formula_iupac '[Hf (C9 H6 N O)4], 2C7 H8'
_chemical_formula_moiety 'C36 H24 Hf N4 O4, 2(C7 H8)'
_chemical_formula_sum 'C50 H40 Hf N4 O4'
_chemical_formula_weight 939.35
_chemical_name_systematic
;Tetrakis(quinolin-8-olato-\k^2^<i>N</i>,<i>O</i>)hafnium(IV) toluene
 disolvate
;
_space_group_IT_number 2
_symmetry_cell_setting triclinic
_symmetry_space_group_name_Hall '-P 1'
_symmetry_space_group_name_H-M 'P -1'
_atom_sites_solution_hydrogens geom
_atom_sites_solution_primary direct
_atom_sites_solution_secondary difmap
_audit_creation_method 'WinGX routine CIF_UPDATE'
_cell_angle_alpha 69.746(2)
_cell_angle_beta 69.700(2)
_cell_angle_gamma 75.787(2)
_cell_formula_units_Z 2
_cell_length_a 11.3323(5)
_cell_length_b 12.5539(5)
_cell_length_c 15.7126(7)
_cell_measurement_reflns_used 9377
_cell_measurement_temperature 100(2)
_cell_measurement_theta_max 28.13
_cell_measurement_theta_min 2.57
_cell_volume 1946.79(15)
_computing_cell_refinement 'SAINT-Plus (Bruker, 2004)'
_computing_data_collection 'APEX2 (Bruker, 2005)'
_computing_data_reduction 'SAINT-Plus (Bruker, 2004)'
_computing_molecular_graphics 'DIAMOND (Brandenburg & Putz, 2005)'
_computing_publication_material 'WinGX (Farrugia, 1999)'
_computing_structure_refinement 'SHELXL97 (Sheldrick, 2008)'
_computing_structure_solution 'SIR92 (Altomare <i>et al.</i>,  1999)'
_diffrn_ambient_temperature 100(2)
_diffrn_measured_fraction_theta_full 0.996
_diffrn_measured_fraction_theta_max 0.996
_diffrn_measurement_device_type 'Bruker X8 APEXII 4K Kappa CCD'
_diffrn_measurement_method '\w and \f'
_diffrn_radiation_monochromator graphite
_diffrn_radiation_source 'fine-focus sealed tube'
_diffrn_radiation_type MoK\a
_diffrn_radiation_wavelength 0.71073
_diffrn_reflns_av_R_equivalents 0.0442
_diffrn_reflns_limit_h_max 14
_diffrn_reflns_limit_h_min -14
_diffrn_reflns_limit_k_max 16
_diffrn_reflns_limit_k_min -16
_diffrn_reflns_limit_l_max 20
_diffrn_reflns_limit_l_min -20
_diffrn_reflns_number 22928
_diffrn_reflns_theta_full 27
_diffrn_reflns_theta_max 27
_diffrn_reflns_theta_min 1.44
_exptl_absorpt_coefficient_mu 2.734
_exptl_absorpt_correction_T_max 0.8985
_exptl_absorpt_correction_T_min 0.5846
_exptl_absorpt_correction_type multi-scan
_exptl_absorpt_process_details '(SADABS; Bruker, 2004)'
_exptl_crystal_colour yellow
_exptl_crystal_density_diffrn 1.602
_exptl_crystal_density_method 'not measured'
_exptl_crystal_description plate
_exptl_crystal_F_000 944
_exptl_crystal_size_max 0.220
_exptl_crystal_size_mid 0.103
_exptl_crystal_size_min 0.038
_refine_diff_density_max 1.161
_refine_diff_density_min -0.809
_refine_ls_extinction_method none
_refine_ls_goodness_of_fit_ref 1.036
_refine_ls_hydrogen_treatment constr
_refine_ls_matrix_type full
_refine_ls_number_parameters 534
_refine_ls_number_reflns 8458
_refine_ls_number_restraints 0
_refine_ls_restrained_S_all 1.036
_refine_ls_R_factor_all 0.0383
_refine_ls_R_factor_gt 0.0328
_refine_ls_shift/su_max 0.002
_refine_ls_shift/su_mean 0
_refine_ls_structure_factor_coef Fsqd
_refine_ls_weighting_details 'calc w=1/[\s^2^(Fo^2^)+(0.0618P)^2^] where P=(Fo^2^+2Fc^2^)/3'
_refine_ls_weighting_scheme calc
_refine_ls_wR_factor_ref 0.1003
_reflns_number_gt 7551
_reflns_number_total 8458
_reflns_threshold_expression >2\s(I)
_cod_data_source_file bg2301.cif
_cod_data_source_block I
_cod_depositor_comments
;
The following automatic conversions were performed:
'_symmetry_cell_setting' value 'Triclinic' changed to 'triclinic'
according to '/home/saulius/struct/CIF-dictionaries/cif_core.dic'
dictionary named 'cif_core.dic' version 2.4.1 from 2010-06-29.

Automatic conversion script
Id: cif_fix_enum 1527 2010-12-29 10:47:43Z saulius 

The following automatic conversions were performed:

'_symmetry_cell_setting' value 'Triclinic' changed to 'triclinic'
according to /home/saulius/struct/CIF-dictionaries/cif_core.dic
dictionary named 'cif_core.dic' version 2.4.1 from 2010-06-29.

Automatic conversion script
Id: cif_fix_values 1715 2011-07-08 13:25:40Z adriana 
;
_cod_original_cell_volume 1946.79(14)
_cod_database_code 2224108
_cod_database_fobs_code 2224108

loop_
_symmetry_equiv_pos_as_xyz
'x, y, z'
'-x, -y, -z'

loop_
_atom_site_type_symbol
_atom_site_label
_atom_site_fract_x
_atom_site_fract_y
_atom_site_fract_z
_atom_site_U_iso_or_equiv
_atom_site_adp_type
_atom_site_calc_flag
_atom_site_refinement_flags
_atom_site_occupancy
_atom_site_disorder_assembly
_atom_site_disorder_group
C C11 0.0301(4) 0.2510(4) 0.5067(3) 0.0187(9) Uani d . 1 . .
H H11 0.0671 0.3158 0.4665 0.022 Uiso calc R 1 . .
C C12 -0.0455(4) 0.2069(4) 0.4758(3) 0.0221(10) Uani d . 1 . .
H H12 -0.057 0.2415 0.4159 0.026 Uiso calc R 1 . .
C C13 -0.1014(5) 0.1134(4) 0.5345(3) 0.0237(10) Uani d . 1 . .
H H13 -0.1498 0.0829 0.5139 0.028 Uiso calc R 1 . .
C C14 -0.0872(4) 0.0617(4) 0.6263(3) 0.0184(9) Uani d . 1 . .
C C15 -0.1430(5) -0.0332(4) 0.6941(4) 0.0244(10) Uani d . 1 . .
H H15 -0.195 -0.0678 0.6801 0.029 Uiso calc R 1 . .
C C16 -0.1200(5) -0.0747(4) 0.7813(3) 0.0239(10) Uani d . 1 . .
H H16 -0.1573 -0.1376 0.8256 0.029 Uiso calc R 1 . .
C C17 -0.0420(4) -0.0252(4) 0.8055(3) 0.0200(9) Uani d . 1 . .
H H17 -0.0293 -0.0549 0.8652 0.024 Uiso calc R 1 . .
C C18 0.0159(4) 0.0675(3) 0.7407(3) 0.0151(8) Uani d . 1 . .
C C19 -0.0091(4) 0.1124(3) 0.6511(3) 0.0125(8) Uani d . 1 . .
C C21 0.1816(4) 0.2455(3) 0.8712(3) 0.0158(9) Uani d . 1 . .
H H21 0.2533 0.1901 0.8658 0.019 Uiso calc R 1 . .
C C22 0.1269(5) 0.2752(4) 0.9567(3) 0.0202(9) Uani d . 1 . .
H H22 0.1611 0.2386 1.0072 0.024 Uiso calc R 1 . .
C C23 0.0237(5) 0.3580(4) 0.9650(3) 0.0205(10) Uani d . 1 . .
H H23 -0.0115 0.3791 1.0209 0.025 Uiso calc R 1 . .
C C24 -0.0297(4) 0.4116(4) 0.8891(3) 0.0168(9) Uani d . 1 . .
C C25 -0.1373(5) 0.4969(4) 0.8906(3) 0.0219(10) Uani d . 1 . .
H H25 -0.1785 0.5219 0.9443 0.026 Uiso calc R 1 . .
C C26 -0.1805(5) 0.5423(4) 0.8124(3) 0.0249(10) Uani d . 1 . .
H H26 -0.2515 0.5984 0.814 0.03 Uiso calc R 1 . .
C C27 -0.1215(4) 0.5072(3) 0.7294(3) 0.0177(9) Uani d . 1 . .
H H27 -0.1534 0.5403 0.6776 0.021 Uiso calc R 1 . .
C C28 -0.0158(4) 0.4235(3) 0.7253(3) 0.0151(9) Uani d . 1 . .
C C29 0.0305(4) 0.3765(3) 0.8060(3) 0.0139(8) Uani d . 1 . .
C C31 0.2648(4) 0.5148(3) 0.5866(3) 0.0148(8) Uani d . 1 . .
H H31 0.1885 0.5379 0.5712 0.018 Uiso calc R 1 . .
C C32 0.3397(5) 0.5985(4) 0.5694(3) 0.0191(9) Uani d . 1 . .
H H32 0.3126 0.6756 0.5433 0.023 Uiso calc R 1 . .
C C33 0.4522(5) 0.5659(4) 0.5911(3) 0.0203(10) Uani d . 1 . .
H H33 0.5025 0.6207 0.5796 0.024 Uiso calc R 1 . .
C C34 0.4924(4) 0.4487(4) 0.6312(3) 0.0157(9) Uani d . 1 . .
C C35 0.6077(4) 0.4046(4) 0.6546(3) 0.0205(9) Uani d . 1 . .
H H35 0.6635 0.454 0.6446 0.025 Uiso calc R 1 . .
C C36 0.6377(5) 0.2882(4) 0.6923(3) 0.0224(10) Uani d . 1 . .
H H36 0.7137 0.2598 0.7079 0.027 Uiso calc R 1 . .
C C37 0.5553(4) 0.2116(4) 0.7076(3) 0.0199(9) Uani d . 1 . .
H H37 0.5773 0.1336 0.734 0.024 Uiso calc R 1 . .
C C38 0.4435(4) 0.2497(3) 0.6844(3) 0.0147(8) Uani d . 1 . .
C C39 0.4106(4) 0.3707(3) 0.6462(3) 0.0137(8) Uani d . 1 . .
C C41 0.2922(4) -0.0275(3) 0.6404(3) 0.0124(8) Uani d . 1 . .
H H41 0.2627 -0.0479 0.7062 0.015 Uiso calc R 1 . .
C C42 0.3422(4) -0.1154(3) 0.5959(3) 0.0165(9) Uani d . 1 . .
H H42 0.3453 -0.1919 0.6319 0.02 Uiso calc R 1 . .
C C43 0.3857(4) -0.0878(3) 0.4999(3) 0.0152(9) Uani d . 1 . .
H H43 0.4185 -0.1453 0.4698 0.018 Uiso calc R 1 . .
C C44 0.3809(4) 0.0293(3) 0.4459(3) 0.0136(8) Uani d . 1 . .
C C45 0.4271(4) 0.0700(3) 0.3460(3) 0.0158(9) Uani d . 1 . .
H H45 0.4624 0.0183 0.3103 0.019 Uiso calc R 1 . .
C C46 0.4198(4) 0.1852(4) 0.3018(3) 0.0163(9) Uani d . 1 . .
H H46 0.4487 0.2105 0.2361 0.02 Uiso calc R 1 . .
C C47 0.3701(4) 0.2663(3) 0.3526(3) 0.0159(9) Uani d . 1 . .
H H47 0.3674 0.3441 0.3202 0.019 Uiso calc R 1 . .
C C48 0.3249(4) 0.2319(3) 0.4504(3) 0.0121(8) Uani d . 1 . .
C C49 0.3295(4) 0.1114(3) 0.4969(3) 0.0115(8) Uani d . 1 . .
C C101 0.4169(5) 0.8733(4) 0.9727(4) 0.0242(10) Uani d . 1 . .
C C102 0.3554(5) 0.8060(4) 1.0597(3) 0.0287(11) Uani d . 1 . .
H H102 0.4019 0.7609 1.1014 0.034 Uiso calc R 1 . .
C C103 0.2263(5) 0.8043(4) 1.0863(4) 0.0286(11) Uani d . 1 . .
H H103 0.1871 0.7571 1.1449 0.034 Uiso calc R 1 . .
C C104 0.1550(5) 0.8725(4) 1.0261(3) 0.0233(10) Uani d . 1 . .
H H104 0.0679 0.8716 1.0438 0.028 Uiso calc R 1 . .
C C105 0.2150(5) 0.9418(4) 0.9396(3) 0.0233(10) Uani d . 1 . .
H H105 0.1678 0.9886 0.8988 0.028 Uiso calc R 1 . .
C C106 0.3449(5) 0.9423(4) 0.9129(3) 0.0197(9) Uani d . 1 . .
H H106 0.3843 0.9895 0.8542 0.024 Uiso calc R 1 . .
C C107 0.5587(5) 0.8748(5) 0.9431(4) 0.0414(14) Uani d . 1 . .
H H10A 0.5795 0.8976 0.9879 0.062 Uiso calc R 1 . .
H H10B 0.5836 0.9283 0.8814 0.062 Uiso calc R 1 . .
H H10C 0.6029 0.7996 0.9411 0.062 Uiso calc R 1 . .
C C201 0.2346(5) 0.6255(4) 0.8215(3) 0.0232(10) Uani d . 1 . .
C C202 0.2835(4) 0.5123(4) 0.8235(3) 0.0206(9) Uani d . 1 . .
H H202 0.248 0.474 0.7994 0.025 Uiso calc R 1 . .
C C203 0.3829(5) 0.4553(4) 0.8601(3) 0.0281(11) Uani d . 1 . .
H H203 0.4145 0.3796 0.8599 0.034 Uiso calc R 1 . .
C C204 0.4356(6) 0.5098(5) 0.8971(4) 0.0394(14) Uani d . 1 . .
H H204 0.5034 0.4712 0.9215 0.047 Uiso calc R 1 . .
C C205 0.3890(7) 0.6201(5) 0.8981(4) 0.0459(17) Uani d . 1 . .
H H205 0.4239 0.6565 0.9242 0.055 Uiso calc R 1 . .
C C206 0.2888(6) 0.6785(4) 0.8601(3) 0.0389(15) Uani d . 1 . .
H H206 0.2578 0.7542 0.8607 0.047 Uiso calc R 1 . .
C C207 0.1292(5) 0.6861(4) 0.7794(4) 0.0353(13) Uani d . 1 . .
H H20A 0.1627 0.7132 0.7117 0.053 Uiso calc R 1 . .
H H20B 0.0867 0.7501 0.8039 0.053 Uiso calc R 1 . .
H H20C 0.0699 0.6344 0.7951 0.053 Uiso calc R 1 . .
N N1 0.0504(3) 0.2037(3) 0.5909(2) 0.0148(7) Uani d . 1 . .
N N2 0.1342(3) 0.2939(3) 0.7981(2) 0.0140(7) Uani d . 1 . .
N N3 0.2993(3) 0.4043(3) 0.6239(2) 0.0141(7) Uani d . 1 . .
N N4 0.2853(3) 0.0823(3) 0.5933(2) 0.0130(7) Uani d . 1 . .
O O1 0.0910(3) 0.1197(2) 0.75695(19) 0.0144(6) Uani d . 1 . .
O O2 0.0440(3) 0.3817(2) 0.6519(2) 0.0141(6) Uani d . 1 . .
O O3 0.3619(3) 0.1828(2) 0.6929(2) 0.0142(6) Uani d . 1 . .
O O4 0.2786(3) 0.3022(2) 0.5050(2) 0.0134(6) Uani d . 1 . .
Hf Hf 0.194221(16) 0.246881(12) 0.651652(11) 0.01143(7) Uani d . 1 . .

loop_
_atom_site_aniso_label
_atom_site_aniso_U_11
_atom_site_aniso_U_22
_atom_site_aniso_U_33
_atom_site_aniso_U_12
_atom_site_aniso_U_13
_atom_site_aniso_U_23
C11 0.016(2) 0.022(2) 0.018(2) -0.0016(18) -0.0059(18) -0.0054(17)
C12 0.018(3) 0.032(2) 0.017(2) 0.000(2) -0.0085(19) -0.0083(19)
C13 0.013(2) 0.031(2) 0.035(3) 0.0034(19) -0.013(2) -0.016(2)
C14 0.013(2) 0.019(2) 0.027(2) -0.0022(17) -0.0079(19) -0.0091(18)
C15 0.017(3) 0.024(2) 0.038(3) -0.0043(19) -0.010(2) -0.012(2)
C16 0.020(3) 0.023(2) 0.028(3) -0.0068(19) -0.005(2) -0.0058(19)
C17 0.018(2) 0.022(2) 0.018(2) -0.0031(18) -0.0045(19) -0.0058(18)
C18 0.012(2) 0.0166(19) 0.016(2) -0.0025(17) -0.0006(17) -0.0075(16)
C19 0.008(2) 0.0133(18) 0.016(2) -0.0005(16) -0.0033(17) -0.0050(16)
C21 0.015(2) 0.0147(19) 0.018(2) -0.0002(16) -0.0058(18) -0.0057(16)
C22 0.023(3) 0.024(2) 0.015(2) -0.0067(19) -0.0075(19) -0.0038(18)
C23 0.021(3) 0.026(2) 0.014(2) -0.0077(19) 0.0015(19) -0.0096(18)
C24 0.016(2) 0.020(2) 0.014(2) -0.0086(18) 0.0002(18) -0.0039(17)
C25 0.022(3) 0.024(2) 0.019(2) -0.0049(19) 0.0013(19) -0.0109(18)
C26 0.019(3) 0.024(2) 0.031(3) 0.0039(19) -0.005(2) -0.013(2)
C27 0.013(2) 0.019(2) 0.018(2) -0.0046(17) -0.0010(18) -0.0038(17)
C28 0.019(2) 0.0137(18) 0.014(2) -0.0060(17) -0.0025(18) -0.0040(16)
C29 0.012(2) 0.0146(19) 0.016(2) -0.0055(16) -0.0013(17) -0.0053(16)
C31 0.015(2) 0.0174(19) 0.015(2) -0.0035(17) -0.0039(17) -0.0075(16)
C32 0.024(3) 0.016(2) 0.016(2) -0.0032(18) -0.0039(19) -0.0054(17)
C33 0.026(3) 0.021(2) 0.017(2) -0.0075(19) -0.0012(19) -0.0105(18)
C34 0.015(2) 0.021(2) 0.013(2) -0.0083(17) 0.0011(17) -0.0097(17)
C35 0.017(2) 0.029(2) 0.021(2) -0.0114(19) -0.0008(19) -0.0129(19)
C36 0.015(2) 0.032(2) 0.029(3) -0.0004(19) -0.008(2) -0.018(2)
C37 0.019(2) 0.023(2) 0.022(2) -0.0014(19) -0.0065(19) -0.0122(18)
C38 0.017(2) 0.0164(19) 0.015(2) -0.0048(17) -0.0049(18) -0.0077(16)
C39 0.011(2) 0.020(2) 0.013(2) -0.0042(17) 0.0010(17) -0.0102(16)
C41 0.009(2) 0.0159(18) 0.014(2) -0.0028(16) -0.0040(16) -0.0046(16)
C42 0.015(2) 0.0141(19) 0.022(2) -0.0016(17) -0.0059(18) -0.0061(17)
C43 0.007(2) 0.0175(19) 0.024(2) -0.0026(16) -0.0027(17) -0.0105(17)
C44 0.011(2) 0.0152(19) 0.019(2) -0.0030(16) -0.0063(17) -0.0071(16)
C45 0.014(2) 0.020(2) 0.018(2) -0.0010(17) -0.0032(18) -0.0129(17)
C46 0.012(2) 0.026(2) 0.014(2) -0.0055(18) -0.0057(17) -0.0061(17)
C47 0.016(2) 0.0165(19) 0.017(2) 0.0002(17) -0.0076(18) -0.0048(16)
C48 0.008(2) 0.0155(19) 0.016(2) -0.0054(16) -0.0030(16) -0.0052(16)
C49 0.013(2) 0.0126(18) 0.0120(19) -0.0058(16) -0.0041(16) -0.0036(15)
C101 0.022(3) 0.024(2) 0.029(3) -0.002(2) -0.008(2) -0.012(2)
C102 0.031(3) 0.028(2) 0.021(3) 0.002(2) -0.012(2) -0.002(2)
C103 0.032(3) 0.027(2) 0.021(2) -0.006(2) -0.005(2) -0.0017(19)
C104 0.016(2) 0.023(2) 0.032(3) -0.0052(19) -0.003(2) -0.012(2)
C105 0.029(3) 0.018(2) 0.029(3) 0.0045(19) -0.018(2) -0.0111(19)
C106 0.023(3) 0.017(2) 0.019(2) -0.0089(18) -0.0017(19) -0.0051(17)
C107 0.024(3) 0.051(3) 0.045(4) -0.005(3) -0.005(3) -0.014(3)
C201 0.027(3) 0.021(2) 0.013(2) -0.012(2) 0.0096(19) -0.0033(17)
C202 0.017(2) 0.027(2) 0.019(2) -0.0059(19) -0.0004(19) -0.0112(18)
C203 0.028(3) 0.036(3) 0.018(2) -0.009(2) -0.003(2) -0.006(2)
C204 0.034(3) 0.069(4) 0.017(3) -0.027(3) -0.004(2) -0.006(3)
C205 0.071(5) 0.063(4) 0.020(3) -0.052(4) -0.005(3) -0.009(3)
C206 0.068(5) 0.025(2) 0.020(3) -0.026(3) 0.008(3) -0.009(2)
C207 0.029(3) 0.027(3) 0.027(3) 0.005(2) 0.003(2) 0.001(2)
N1 0.0113(19) 0.0180(17) 0.0155(18) 0.0010(14) -0.0043(15) -0.0068(14)
N2 0.0152(19) 0.0123(15) 0.0143(18) -0.0064(14) -0.0028(15) -0.0021(13)
N3 0.0129(19) 0.0173(17) 0.0130(17) -0.0036(14) -0.0005(15) -0.0076(14)
N4 0.0104(18) 0.0131(16) 0.0185(18) -0.0021(14) -0.0061(15) -0.0061(14)
O1 0.0159(16) 0.0165(13) 0.0131(14) -0.0052(12) -0.0043(12) -0.0049(11)
O2 0.0149(16) 0.0143(13) 0.0139(15) 0.0001(12) -0.0047(12) -0.0059(11)
O3 0.0119(16) 0.0149(13) 0.0177(15) -0.0019(11) -0.0042(12) -0.0071(11)
O4 0.0143(16) 0.0118(13) 0.0149(15) -0.0054(11) -0.0014(12) -0.0050(11)
Hf 0.01205(11) 0.01173(10) 0.01191(10) -0.00236(7) -0.00353(7) -0.00454(7)

loop_
_atom_type_symbol
_atom_type_description
_atom_type_scat_dispersion_real
_atom_type_scat_dispersion_imag
_atom_type_scat_source
C C 0.0033 0.0016 'International Tables Vol C Tables 4.2.6.8 and 6.1.1.4'
H H 0 0 'International Tables Vol C Tables 4.2.6.8 and 6.1.1.4'
N N 0.0061 0.0033 'International Tables Vol C Tables 4.2.6.8 and 6.1.1.4'
O O 0.0106 0.006 'International Tables Vol C Tables 4.2.6.8 and 6.1.1.4'
Hf Hf -0.583 6.1852 'International Tables Vol C Tables 4.2.6.8 and 6.1.1.4'

loop_
_geom_angle_atom_site_label_1
_geom_angle_atom_site_label_2
_geom_angle_atom_site_label_3
_geom_angle_site_symmetry_1
_geom_angle_site_symmetry_3
_geom_angle
_geom_angle_publ_flag
N1 C11 C12 . . 122.4(4) ?
N1 C11 H11 . . 118.8 ?
C12 C11 H11 . . 118.8 ?
C13 C12 C11 . . 119.2(4) ?
C13 C12 H12 . . 120.4 ?
C11 C12 H12 . . 120.4 ?
C12 C13 C14 . . 121.0(4) ?
C12 C13 H13 . . 119.5 ?
C14 C13 H13 . . 119.5 ?
C15 C14 C13 . . 126.1(4) ?
C15 C14 C19 . . 118.2(4) ?
C13 C14 C19 . . 115.7(4) ?
C16 C15 C14 . . 119.6(4) ?
C16 C15 H15 . . 120.2 ?
C14 C15 H15 . . 120.2 ?
C15 C16 C17 . . 122.2(4) ?
C15 C16 H16 . . 118.9 ?
C17 C16 H16 . . 118.9 ?
C18 C17 C16 . . 120.1(4) ?
C18 C17 H17 . . 119.9 ?
C16 C17 H17 . . 119.9 ?
O1 C18 C17 . . 124.5(4) ?
O1 C18 C19 . . 117.4(4) ?
C17 C18 C19 . . 118.1(4) ?
N1 C19 C14 . . 123.1(4) ?
N1 C19 C18 . . 115.1(4) ?
C14 C19 C18 . . 121.7(4) ?
N2 C21 C22 . . 122.1(4) ?
N2 C21 H21 . . 118.9 ?
C22 C21 H21 . . 118.9 ?
C23 C22 C21 . . 119.7(4) ?
C23 C22 H22 . . 120.1 ?
C21 C22 H22 . . 120.1 ?
C22 C23 C24 . . 120.0(4) ?
C22 C23 H23 . . 120 ?
C24 C23 H23 . . 120 ?
C25 C24 C23 . . 124.7(4) ?
C25 C24 C29 . . 118.6(4) ?
C23 C24 C29 . . 116.7(4) ?
C26 C25 C24 . . 119.3(4) ?
C26 C25 H25 . . 120.4 ?
C24 C25 H25 . . 120.4 ?
C25 C26 C27 . . 122.5(4) ?
C25 C26 H26 . . 118.7 ?
C27 C26 H26 . . 118.7 ?
C28 C27 C26 . . 119.9(4) ?
C28 C27 H27 . . 120 ?
C26 C27 H27 . . 120 ?
O2 C28 C27 . . 124.6(4) ?
O2 C28 C29 . . 117.3(4) ?
C27 C28 C29 . . 118.0(4) ?
N2 C29 C24 . . 122.8(4) ?
N2 C29 C28 . . 115.4(4) ?
C24 C29 C28 . . 121.7(4) ?
N3 C31 C32 . . 122.3(4) ?
N3 C31 H31 . . 118.9 ?
C32 C31 H31 . . 118.9 ?
C33 C32 C31 . . 119.6(4) ?
C33 C32 H32 . . 120.2 ?
C31 C32 H32 . . 120.2 ?
C32 C33 C34 . . 119.9(4) ?
C32 C33 H33 . . 120 ?
C34 C33 H33 . . 120 ?
C35 C34 C33 . . 125.0(4) ?
C35 C34 C39 . . 118.5(4) ?
C33 C34 C39 . . 116.4(4) ?
C36 C35 C34 . . 119.9(4) ?
C36 C35 H35 . . 120 ?
C34 C35 H35 . . 120 ?
C35 C36 C37 . . 121.2(4) ?
C35 C36 H36 . . 119.4 ?
C37 C36 H36 . . 119.4 ?
C38 C37 C36 . . 121.3(4) ?
C38 C37 H37 . . 119.4 ?
C36 C37 H37 . . 119.4 ?
O3 C38 C37 . . 125.4(4) ?
O3 C38 C39 . . 116.5(4) ?
C37 C38 C39 . . 118.1(4) ?
N3 C39 C34 . . 122.9(4) ?
N3 C39 C38 . . 116.0(4) ?
C34 C39 C38 . . 121.0(4) ?
N4 C41 C42 . . 123.1(4) ?
N4 C41 H41 . . 118.4 ?
C42 C41 H41 . . 118.4 ?
C43 C42 C41 . . 119.6(4) ?
C43 C42 H42 . . 120.2 ?
C41 C42 H42 . . 120.2 ?
C42 C43 C44 . . 119.5(4) ?
C42 C43 H43 . . 120.2 ?
C44 C43 H43 . . 120.2 ?
C49 C44 C45 . . 117.8(4) ?
C49 C44 C43 . . 116.8(4) ?
C45 C44 C43 . . 125.4(4) ?
C46 C45 C44 . . 120.1(4) ?
C46 C45 H45 . . 119.9 ?
C44 C45 H45 . . 119.9 ?
C45 C46 C47 . . 122.0(4) ?
C45 C46 H46 . . 119 ?
C47 C46 H46 . . 119 ?
C48 C47 C46 . . 120.6(4) ?
C48 C47 H47 . . 119.7 ?
C46 C47 H47 . . 119.7 ?
O4 C48 C47 . . 125.2(4) ?
O4 C48 C49 . . 117.2(3) ?
C47 C48 C49 . . 117.7(4) ?
N4 C49 C44 . . 123.0(4) ?
N4 C49 C48 . . 115.2(3) ?
C44 C49 C48 . . 121.8(4) ?
C102 C101 C106 . . 118.2(5) ?
C102 C101 C107 . . 121.5(5) ?
C106 C101 C107 . . 120.2(5) ?
C101 C102 C103 . . 121.4(5) ?
C101 C102 H102 . . 119.3 ?
C103 C102 H102 . . 119.3 ?
C102 C103 C104 . . 120.2(5) ?
C102 C103 H103 . . 119.9 ?
C104 C103 H103 . . 119.9 ?
C105 C104 C103 . . 119.0(5) ?
C105 C104 H104 . . 120.5 ?
C103 C104 H104 . . 120.5 ?
C104 C105 C106 . . 120.6(4) ?
C104 C105 H105 . . 119.7 ?
C106 C105 H105 . . 119.7 ?
C105 C106 C101 . . 120.6(4) ?
C105 C106 H106 . . 119.7 ?
C101 C106 H106 . . 119.7 ?
C101 C107 H10A . . 109.5 ?
C101 C107 H10B . . 109.5 ?
H10A C107 H10B . . 109.5 ?
C101 C107 H10C . . 109.5 ?
H10A C107 H10C . . 109.5 ?
H10B C107 H10C . . 109.5 ?
C202 C201 C206 . . 117.1(5) ?
C202 C201 C207 . . 120.8(4) ?
C206 C201 C207 . . 122.1(5) ?
C203 C202 C201 . . 121.8(4) ?
C203 C202 H202 . . 119.1 ?
C201 C202 H202 . . 119.1 ?
C204 C203 C202 . . 120.0(5) ?
C204 C203 H203 . . 120 ?
C202 C203 H203 . . 120 ?
C205 C204 C203 . . 120.1(6) ?
C205 C204 H204 . . 120 ?
C203 C204 H204 . . 120 ?
C204 C205 C206 . . 120.0(5) ?
C204 C205 H205 . . 120 ?
C206 C205 H205 . . 120 ?
C201 C206 C205 . . 121.0(5) ?
C201 C206 H206 . . 119.5 ?
C205 C206 H206 . . 119.5 ?
C201 C207 H20A . . 109.5 ?
C201 C207 H20B . . 109.5 ?
H20A C207 H20B . . 109.5 ?
C201 C207 H20C . . 109.5 ?
H20A C207 H20C . . 109.5 ?
H20B C207 H20C . . 109.5 ?
C11 N1 C19 . . 118.5(4) ?
C11 N1 Hf . . 128.7(3) ?
C19 N1 Hf . . 112.7(3) ?
C21 N2 C29 . . 118.5(4) ?
C21 N2 Hf . . 129.1(3) ?
C29 N2 Hf . . 112.2(3) ?
C31 N3 C39 . . 118.9(4) ?
C31 N3 Hf . . 128.1(3) ?
C39 N3 Hf . . 112.9(2) ?
C41 N4 C49 . . 118.0(3) ?
C41 N4 Hf . . 129.4(3) ?
C49 N4 Hf . . 112.5(2) ?
C18 O1 Hf . . 123.2(3) ?
C28 O2 Hf . . 123.8(3) ?
C38 O3 Hf . . 123.4(2) ?
C48 O4 Hf . . 123.6(2) ?
O2 Hf O4 . . 94.50(11) ?
O2 Hf O1 . . 97.00(11) ?
O4 Hf O1 . . 141.84(10) ?
O2 Hf O3 . . 142.31(11) ?
O4 Hf O3 . . 97.89(11) ?
O1 Hf O3 . . 94.85(11) ?
O2 Hf N3 . . 78.53(12) ?
O4 Hf N3 . . 73.74(11) ?
O1 Hf N3 . . 144.27(11) ?
O3 Hf N3 . . 71.16(11) ?
O2 Hf N1 . . 73.68(11) ?
O4 Hf N1 . . 77.94(11) ?
O1 Hf N1 . . 70.73(11) ?
O3 Hf N1 . . 143.78(11) ?
N3 Hf N1 . . 138.19(12) ?
O2 Hf N2 . . 71.04(11) ?
O4 Hf N2 . . 145.17(11) ?
O1 Hf N2 . . 72.67(11) ?
O3 Hf N2 . . 78.70(11) ?
N3 Hf N2 . . 72.39(11) ?
N1 Hf N2 . . 124.51(12) ?
O2 Hf N4 . . 142.23(11) ?
O4 Hf N4 . . 70.84(11) ?
O1 Hf N4 . . 77.98(11) ?
O3 Hf N4 . . 75.31(11) ?
N3 Hf N4 . . 126.37(12) ?
N1 Hf N4 . . 69.32(11) ?
N2 Hf N4 . . 138.57(11) ?

loop_
_geom_bond_atom_site_label_1
_geom_bond_atom_site_label_2
_geom_bond_site_symmetry_2
_geom_bond_distance
_geom_bond_publ_flag
C11 N1 . 1.325(5) ?
C11 C12 . 1.409(6) ?
C11 H11 . 0.93 ?
C12 C13 . 1.356(7) ?
C12 H12 . 0.93 ?
C13 C14 . 1.411(6) ?
C13 H13 . 0.93 ?
C14 C15 . 1.407(6) ?
C14 C19 . 1.423(6) ?
C15 C16 . 1.380(7) ?
C15 H15 . 0.93 ?
C16 C17 . 1.407(6) ?
C16 H16 . 0.93 ?
C17 C18 . 1.382(6) ?
C17 H17 . 0.93 ?
C18 O1 . 1.326(5) ?
C18 C19 . 1.424(6) ?
C19 N1 . 1.360(5) ?
C21 N2 . 1.328(5) ?
C21 C22 . 1.409(6) ?
C21 H21 . 0.93 ?
C22 C23 . 1.362(6) ?
C22 H22 . 0.93 ?
C23 C24 . 1.411(6) ?
C23 H23 . 0.93 ?
C24 C25 . 1.410(6) ?
C24 C29 . 1.413(6) ?
C25 C26 . 1.367(6) ?
C25 H25 . 0.93 ?
C26 C27 . 1.410(6) ?
C26 H26 . 0.93 ?
C27 C28 . 1.385(6) ?
C27 H27 . 0.93 ?
C28 O2 . 1.329(5) ?
C28 C29 . 1.422(6) ?
C29 N2 . 1.365(5) ?
C31 N3 . 1.322(5) ?
C31 C32 . 1.407(6) ?
C31 H31 . 0.93 ?
C32 C33 . 1.364(6) ?
C32 H32 . 0.93 ?
C33 C34 . 1.414(6) ?
C33 H33 . 0.93 ?
C34 C35 . 1.409(6) ?
C34 C39 . 1.418(6) ?
C35 C36 . 1.377(6) ?
C35 H35 . 0.93 ?
C36 C37 . 1.407(6) ?
C36 H36 . 0.93 ?
C37 C38 . 1.367(6) ?
C37 H37 . 0.93 ?
C38 O3 . 1.340(5) ?
C38 C39 . 1.433(6) ?
C39 N3 . 1.353(5) ?
C41 N4 . 1.317(5) ?
C41 C42 . 1.408(5) ?
C41 H41 . 0.93 ?
C42 C43 . 1.357(6) ?
C42 H42 . 0.93 ?
C43 C44 . 1.419(5) ?
C43 H43 . 0.93 ?
C44 C49 . 1.413(5) ?
C44 C45 . 1.417(6) ?
C45 C46 . 1.366(6) ?
C45 H45 . 0.93 ?
C46 C47 . 1.400(6) ?
C46 H46 . 0.93 ?
C47 C48 . 1.383(6) ?
C47 H47 . 0.93 ?
C48 O4 . 1.332(5) ?
C48 C49 . 1.432(5) ?
C49 N4 . 1.363(5) ?
C101 C102 . 1.377(7) ?
C101 C106 . 1.386(6) ?
C101 C107 . 1.513(7) ?
C102 C103 . 1.378(7) ?
C102 H102 . 0.93 ?
C103 C104 . 1.382(7) ?
C103 H103 . 0.93 ?
C104 C105 . 1.377(7) ?
C104 H104 . 0.93 ?
C105 C106 . 1.385(7) ?
C105 H105 . 0.93 ?
C106 H106 . 0.93 ?
C107 H10A . 0.96 ?
C107 H10B . 0.96 ?
C107 H10C . 0.96 ?
C201 C202 . 1.386(6) ?
C201 C206 . 1.389(7) ?
C201 C207 . 1.482(7) ?
C202 C203 . 1.371(7) ?
C202 H202 . 0.93 ?
C203 C204 . 1.371(7) ?
C203 H203 . 0.93 ?
C204 C205 . 1.359(9) ?
C204 H204 . 0.93 ?
C205 C206 . 1.393(9) ?
C205 H205 . 0.93 ?
C206 H206 . 0.93 ?
C207 H20A . 0.96 ?
C207 H20B . 0.96 ?
C207 H20C . 0.96 ?
N1 Hf . 2.395(3) ?
N2 Hf . 2.400(3) ?
N3 Hf . 2.391(3) ?
N4 Hf . 2.404(3) ?
O1 Hf . 2.098(3) ?
O2 Hf . 2.085(3) ?
O3 Hf . 2.103(3) ?
O4 Hf . 2.096(3) ?

loop_
_geom_hbond_atom_site_label_D
_geom_hbond_atom_site_label_H
_geom_hbond_atom_site_label_A
_geom_hbond_site_symmetry_A
_geom_hbond_distance_DH
_geom_hbond_distance_HA
_geom_hbond_distance_DA
_geom_hbond_angle_DHA
C105 H105 O1 1_565 0.93 2.56 3.467(5) 166.1
